data_4080491
loop_
_publ_author_name
'Qiao, Ya-Lin'
'Jin, Guo-Xin'

_publ_section_title
;
 Nickel(II) and Palladium(II) Complexes with Tridentate [C,N,S] and
 [C,N,P] Ligands: Syntheses, Characterization, and Catalytic Norbornene
 Polymerization
;
_journal_issue 6
_journal_name_full Organometallics
_journal_page_first 1932
_journal_paper_doi 10.1021/om400033n
_journal_volume 32
_journal_year 2013
_chemical_formula_sum 'C19 H14 Cl N Pd S'
_chemical_formula_weight 430.22
_chemical_name_systematic
; 
 ? 
;
_space_group_IT_number 14
_symmetry_cell_setting monoclinic
_symmetry_space_group_name_Hall '-P 2ybc'
_symmetry_space_group_name_H-M 'P 1 21/c 1'
_atom_sites_solution_hydrogens geom
_atom_sites_solution_primary direct
_atom_sites_solution_secondary difmap
_audit_creation_method SHELXL-97
_cell_angle_alpha 90.00
_cell_angle_beta 106.708(2)
_cell_angle_gamma 90.00
_cell_formula_units_Z 4
_cell_length_a 12.2201(12)
_cell_length_b 15.1340(16)
_cell_length_c 9.0568(10)
_cell_measurement_reflns_used 1763
_cell_measurement_temperature 173(2)
_cell_measurement_theta_max 23.40
_cell_measurement_theta_min 2.69
_cell_volume 1604.2(3)
_computing_cell_refinement 'Bruker SAINT'
_computing_data_collection 'Bruker APEX2'
_computing_data_reduction 'Bruker SAINT'
_computing_molecular_graphics 'Bruker SHELXTL'
_computing_publication_material 'Bruker SHELXTL'
_computing_structure_refinement 'SHELXL-97 (Sheldrick, 2008)'
_computing_structure_solution 'SHELXS-97 (Sheldrick, 2008)'
_diffrn_ambient_temperature 173(2)
_diffrn_measured_fraction_theta_full 0.996
_diffrn_measured_fraction_theta_max 0.996
_diffrn_measurement_device_type 'Bruker APEX-II CCD'
_diffrn_measurement_method '\f and \w scans'
_diffrn_radiation_monochromator graphite
_diffrn_radiation_source 'fine-focus sealed tube'
_diffrn_radiation_type MoK\a
_diffrn_radiation_wavelength 0.71073
_diffrn_reflns_av_R_equivalents 0.0625
_diffrn_reflns_av_sigmaI/netI 0.0709
_diffrn_reflns_limit_h_max 16
_diffrn_reflns_limit_h_min -14
_diffrn_reflns_limit_k_max 19
_diffrn_reflns_limit_k_min -19
_diffrn_reflns_limit_l_max 11
_diffrn_reflns_limit_l_min -11
_diffrn_reflns_number 11974
_diffrn_reflns_theta_full 27.82
_diffrn_reflns_theta_max 27.82
_diffrn_reflns_theta_min 1.74
_exptl_absorpt_coefficient_mu 1.450
_exptl_absorpt_correction_T_max 0.9578
_exptl_absorpt_correction_T_min 0.8685
_exptl_absorpt_correction_type multi-scan
_exptl_absorpt_process_details sadabs
_exptl_crystal_colour red
_exptl_crystal_density_diffrn 1.781
_exptl_crystal_density_method 'not measured'
_exptl_crystal_description prism
_exptl_crystal_F_000 856
_exptl_crystal_size_max 0.10
_exptl_crystal_size_mid 0.03
_exptl_crystal_size_min 0.03
_refine_diff_density_max 1.359
_refine_diff_density_min -0.584
_refine_diff_density_rms 0.123
_refine_ls_extinction_method none
_refine_ls_goodness_of_fit_ref 0.858
_refine_ls_hydrogen_treatment constr
_refine_ls_matrix_type full
_refine_ls_number_parameters 208
_refine_ls_number_reflns 3779
_refine_ls_number_restraints 0
_refine_ls_restrained_S_all 0.858
_refine_ls_R_factor_all 0.0773
_refine_ls_R_factor_gt 0.0447
_refine_ls_shift/su_max 0.001
_refine_ls_shift/su_mean 0.000
_refine_ls_structure_factor_coef Fsqd
_refine_ls_weighting_details 'calc w=1/[\s^2^(Fo^2^)+(0.1000P)^2^+0.3464P] where P=(Fo^2^+2Fc^2^)/3'
_refine_ls_weighting_scheme calc
_refine_ls_wR_factor_gt 0.1225
_refine_ls_wR_factor_ref 0.1417
_reflns_number_gt 2619
_reflns_number_total 3779
_reflns_threshold_expression >2sigma(I)
_cod_data_source_file om400033n_si_001.cif
_cod_data_source_block 2a
_cod_depositor_comments
;
The following automatic conversions were performed:

'_symmetry_cell_setting' value 'Monoclinic' changed to 'monoclinic'
according to /home/saulius/struct/CIF-dictionaries/cif_core.dic
dictionary named 'cif_core.dic' version 2.4.2 from 2011-04-26.

Automatic conversion script
Id: cif_fix_values 1891 2012-01-12 08:04:46Z andrius 
;
_cod_original_sg_symbol_H-M P2(1)/c
_cod_database_code 4080491

loop_
_symmetry_equiv_pos_as_xyz
'x, y, z'
'-x, y+1/2, -z+1/2'
'-x, -y, -z'
'x, -y-1/2, z-1/2'

loop_
_atom_site_label
_atom_site_type_symbol
_atom_site_fract_x
_atom_site_fract_y
_atom_site_fract_z
_atom_site_U_iso_or_equiv
_atom_site_adp_type
_atom_site_occupancy
_atom_site_symmetry_multiplicity
_atom_site_calc_flag
_atom_site_refinement_flags
Pd1 Pd 0.84524(3) 0.80222(3) 0.17349(5) 0.02500(15) Uani 1 1 d .
S1 S 0.70012(12) 0.75494(9) -0.05119(16) 0.0271(3) Uani 1 1 d .
N1 N 0.8588(4) 0.6734(3) 0.2277(5) 0.0258(9) Uani 1 1 d .
Cl1 Cl 0.83913(12) 0.95307(8) 0.11230(16) 0.0279(3) Uani 1 1 d .
C1 C 0.9697(5) 0.8100(4) 0.3716(7) 0.0292(12) Uani 1 1 d .
C2 C 1.0237(5) 0.8809(4) 0.4525(8) 0.0394(14) Uani 1 1 d .
H2 H 1.0030 0.9387 0.4133 0.047 Uiso 1 1 calc R
C3 C 1.1100(5) 0.8707(5) 0.5936(8) 0.0448(17) Uani 1 1 d .
H3 H 1.1457 0.9213 0.6489 0.054 Uiso 1 1 calc R
C4 C 1.1426(5) 0.7874(5) 0.6513(7) 0.0443(17) Uani 1 1 d .
H4 H 1.2015 0.7805 0.7454 0.053 Uiso 1 1 calc R
C5 C 1.0891(5) 0.7143(5) 0.5716(7) 0.0384(14) Uani 1 1 d .
H5 H 1.1105 0.6567 0.6107 0.046 Uiso 1 1 calc R
C6 C 1.0042(5) 0.7258(4) 0.4345(7) 0.0312(12) Uani 1 1 d .
C7 C 0.9423(5) 0.6520(4) 0.3476(7) 0.0302(12) Uani 1 1 d .
H7 H 0.9614 0.5923 0.3762 0.036 Uiso 1 1 calc R
C8 C 0.7828(5) 0.6104(3) 0.1336(6) 0.0268(11) Uani 1 1 d .
C9 C 0.7798(6) 0.5222(4) 0.1743(8) 0.0386(14) Uani 1 1 d .
H9 H 0.8312 0.5010 0.2674 0.046 Uiso 1 1 calc R
C10 C 0.7031(6) 0.4656(4) 0.0807(8) 0.0437(16) Uani 1 1 d .
H10 H 0.7001 0.4058 0.1114 0.052 Uiso 1 1 calc R
C11 C 0.6299(6) 0.4939(4) -0.0576(8) 0.0402(15) Uani 1 1 d .
H11 H 0.5792 0.4533 -0.1232 0.048 Uiso 1 1 calc R
C12 C 0.6310(5) 0.5820(4) -0.1001(7) 0.0343(13) Uani 1 1 d .
H12 H 0.5811 0.6022 -0.1950 0.041 Uiso 1 1 calc R
C13 C 0.7065(5) 0.6405(3) -0.0018(7) 0.0281(11) Uani 1 1 d .
C14 C 0.5697(5) 0.7891(3) -0.0163(6) 0.0252(11) Uani 1 1 d .
C15 C 0.5089(5) 0.7389(4) 0.0603(7) 0.0322(13) Uani 1 1 d .
H15 H 0.5365 0.6823 0.0991 0.039 Uiso 1 1 calc R
C16 C 0.4091(5) 0.7702(4) 0.0808(7) 0.0362(14) Uani 1 1 d .
H16 H 0.3684 0.7353 0.1344 0.043 Uiso 1 1 calc R
C17 C 0.3671(5) 0.8521(4) 0.0242(8) 0.0392(14) Uani 1 1 d .
H17 H 0.2977 0.8734 0.0385 0.047 Uiso 1 1 calc R
C18 C 0.4265(5) 0.9026(4) -0.0530(7) 0.0334(13) Uani 1 1 d .
H18 H 0.3975 0.9586 -0.0932 0.040 Uiso 1 1 calc R
C19 C 0.5291(5) 0.8721(3) -0.0727(6) 0.0295(12) Uani 1 1 d .
H19 H 0.5708 0.9075 -0.1241 0.035 Uiso 1 1 calc R

loop_
_atom_site_aniso_label
_atom_site_aniso_U_11
_atom_site_aniso_U_22
_atom_site_aniso_U_33
_atom_site_aniso_U_23
_atom_site_aniso_U_13
_atom_site_aniso_U_12
Pd1 0.0231(2) 0.0254(2) 0.0273(2) -0.00320(17) 0.00853(16) -0.00166(17)
S1 0.0257(7) 0.0297(7) 0.0265(7) 0.0003(5) 0.0088(6) -0.0015(6)
N1 0.022(2) 0.029(2) 0.027(2) -0.0028(18) 0.0091(19) 0.0039(18)
Cl1 0.0365(7) 0.0162(6) 0.0309(7) -0.0015(5) 0.0092(6) -0.0015(5)
C1 0.024(3) 0.040(3) 0.029(3) -0.006(2) 0.015(2) -0.002(2)
C2 0.033(3) 0.043(4) 0.044(4) -0.008(3) 0.015(3) -0.001(3)
C3 0.033(3) 0.059(4) 0.041(4) -0.021(3) 0.008(3) -0.016(3)
C4 0.025(3) 0.080(5) 0.028(3) -0.009(3) 0.007(2) -0.002(3)
C5 0.025(3) 0.056(4) 0.036(3) -0.003(3) 0.011(3) 0.000(3)
C6 0.024(3) 0.043(3) 0.027(3) -0.006(2) 0.010(2) -0.003(2)
C7 0.027(3) 0.034(3) 0.034(3) 0.002(2) 0.014(2) 0.002(2)
C8 0.026(3) 0.026(3) 0.030(3) -0.008(2) 0.010(2) -0.002(2)
C9 0.045(4) 0.028(3) 0.040(4) -0.002(3) 0.008(3) 0.001(3)
C10 0.056(4) 0.024(3) 0.049(4) -0.004(3) 0.010(3) -0.001(3)
C11 0.041(4) 0.036(3) 0.045(4) -0.011(3) 0.014(3) -0.011(3)
C12 0.039(3) 0.033(3) 0.032(3) -0.012(2) 0.012(3) -0.005(3)
C13 0.026(3) 0.025(3) 0.034(3) -0.002(2) 0.010(2) 0.003(2)
C14 0.024(3) 0.028(3) 0.022(2) -0.004(2) 0.004(2) -0.004(2)
C15 0.033(3) 0.030(3) 0.036(3) 0.002(2) 0.013(3) 0.001(2)
C16 0.028(3) 0.039(3) 0.045(4) -0.004(3) 0.016(3) -0.007(3)
C17 0.027(3) 0.044(3) 0.045(4) -0.011(3) 0.007(3) 0.002(3)
C18 0.035(3) 0.025(3) 0.036(3) -0.003(2) 0.003(3) 0.005(2)
C19 0.035(3) 0.025(3) 0.029(3) 0.000(2) 0.009(2) -0.004(2)

loop_
_atom_type_symbol
_atom_type_description
_atom_type_scat_dispersion_real
_atom_type_scat_dispersion_imag
_atom_type_scat_source
C C 0.0033 0.0016 'International Tables Vol C Tables 4.2.6.8 and 6.1.1.4'
H H 0.0000 0.0000 'International Tables Vol C Tables 4.2.6.8 and 6.1.1.4'
N N 0.0061 0.0033 'International Tables Vol C Tables 4.2.6.8 and 6.1.1.4'
S S 0.1246 0.1234 'International Tables Vol C Tables 4.2.6.8 and 6.1.1.4'
Cl Cl 0.1484 0.1585 'International Tables Vol C Tables 4.2.6.8 and 6.1.1.4'
Pd Pd -0.9988 1.0072 'International Tables Vol C Tables 4.2.6.8 and 6.1.1.4'

loop_
_geom_angle_atom_site_label_1
_geom_angle_atom_site_label_2
_geom_angle_atom_site_label_3
_geom_angle
C1 Pd1 N1 81.3(2)
C1 Pd1 Cl1 96.87(17)
N1 Pd1 Cl1 177.21(13)
C1 Pd1 S1 165.93(17)
N1 Pd1 S1 84.63(14)
Cl1 Pd1 S1 97.16(5)
C13 S1 C14 102.3(2)
C13 S1 Pd1 96.24(19)
C14 S1 Pd1 104.09(18)
C7 N1 C8 123.5(5)
C7 N1 Pd1 115.9(4)
C8 N1 Pd1 120.6(4)
C2 C1 C6 117.0(6)
C2 C1 Pd1 131.1(5)
C6 C1 Pd1 111.9(4)
C1 C2 C3 121.4(6)
C4 C3 C2 120.2(6)
C3 C4 C5 119.6(6)
C4 C5 C6 119.4(7)
C5 C6 C1 122.4(6)
C5 C6 C7 122.2(6)
C1 C6 C7 115.4(5)
N1 C7 C6 115.1(5)
C13 C8 C9 119.3(5)
C13 C8 N1 117.6(5)
C9 C8 N1 123.0(5)
C10 C9 C8 120.2(6)
C9 C10 C11 121.1(6)
C10 C11 C12 119.6(6)
C11 C12 C13 119.2(6)
C8 C13 C12 120.5(5)
C8 C13 S1 120.7(4)
C12 C13 S1 118.8(5)
C15 C14 C19 119.6(5)
C15 C14 S1 124.4(4)
C19 C14 S1 116.0(4)
C16 C15 C14 120.4(5)
C15 C16 C17 120.7(6)
C18 C17 C16 119.5(5)
C17 C18 C19 120.4(5)
C14 C19 C18 119.4(5)

loop_
_geom_bond_atom_site_label_1
_geom_bond_atom_site_label_2
_geom_bond_distance
Pd1 C1 1.994(6)
Pd1 N1 2.005(5)
Pd1 Cl1 2.3453(13)
Pd1 S1 2.3922(15)
S1 C13 1.785(6)
S1 C14 1.788(5)
N1 C7 1.300(7)
N1 C8 1.430(7)
C1 C2 1.359(8)
C1 C6 1.410(8)
C2 C3 1.413(9)
C3 C4 1.378(10)
C4 C5 1.378(9)
C5 C6 1.381(9)
C6 C7 1.447(8)
C8 C13 1.387(8)
C8 C9 1.388(8)
C9 C10 1.369(9)
C10 C11 1.381(9)
C11 C12 1.389(9)
C12 C13 1.399(8)
C14 C15 1.381(7)
C14 C19 1.392(7)
C15 C16 1.370(8)
C16 C17 1.383(9)
C17 C18 1.375(9)
C18 C19 1.395(8)
